data_7015343
loop_
_publ_author_name
'Kopylovich, Maximilian N.'
'Nunes, Andreia C. C.'
'Mahmudov, Kamran T.'
'Haukka, Matti'
'Mac Leod, Tatiana C. O.'
'Martins, Lu\'isa M D R S'
'Kuznetsov, Maxim L.'
'Pombeiro, Armando J. L.'

_publ_section_title
;
 Complexes of copper(II) with 3-(ortho-substituted
 phenylhydrazo)pentane-2,4-diones: syntheses, properties and catalytic
 activity for cyclohexane oxidation.
;
_journal_issue 12
_journal_name_full 'Dalton transactions (Cambridge, England : 2003)'
_journal_page_first 2822
_journal_page_last 2836
_journal_paper_doi 10.1039/c0dt01527j
_journal_volume 40
_journal_year 2011
_chemical_formula_moiety 'C11 H14 Cu N2 O7 S, H2 O'
_chemical_formula_sum 'C11 H16 Cu N2 O8 S'
_chemical_formula_weight 399.86
_chemical_name_systematic
;
?
;
_space_group_IT_number 14
_symmetry_cell_setting monoclinic
_symmetry_space_group_name_Hall '-P 2yn'
_symmetry_space_group_name_H-M 'P 1 21/n 1'
_atom_sites_solution_hydrogens geom
_atom_sites_solution_primary direct
_atom_sites_solution_secondary difmap
_audit_creation_method SHELXL-97
_cell_angle_alpha 90.00
_cell_angle_beta 110.876(2)
_cell_angle_gamma 90.00
_cell_formula_units_Z 4
_cell_length_a 11.3561(3)
_cell_length_b 9.1757(3)
_cell_length_c 15.5166(4)
_cell_measurement_reflns_used 7287
_cell_measurement_temperature 100(2)
_cell_measurement_theta_max 36.15
_cell_measurement_theta_min 2.63
_cell_volume 1510.69(8)
_computing_cell_refinement 'SAINT (Bruker AXS, 2009)'
_computing_data_collection 'APEX2 (Bruker AXS, 2009)'
_computing_data_reduction 'SAINT (Bruker AXS, 2009)'
_computing_molecular_graphics 'Diamond v.3.2c (Brandenburg, 2009)'
_computing_publication_material 'SHELXL-97 (Sheldrick, 2008)'
_computing_structure_refinement 'SHELXL-97 (Sheldrick, 2008)'
_computing_structure_solution 'SHELXS-97 (Sheldrick, 2008)'
_diffrn_ambient_temperature 100(2)
_diffrn_detector_area_resol_mean 16
_diffrn_measured_fraction_theta_full 0.990
_diffrn_measured_fraction_theta_max 0.990
_diffrn_measurement_device '62mm x 62mm CCD camera on three-circle goniostat'
_diffrn_measurement_device_type 'Bruker SMART APEX II CCD'
_diffrn_measurement_method '\f scans and \w scans'
_diffrn_radiation_monochromator 'flat graphite crystal'
_diffrn_radiation_source 'fine-focus sealed tube'
_diffrn_radiation_type MoK\a
_diffrn_radiation_wavelength 0.71073
_diffrn_reflns_av_R_equivalents 0.0340
_diffrn_reflns_av_sigmaI/netI 0.0368
_diffrn_reflns_limit_h_max 17
_diffrn_reflns_limit_h_min -18
_diffrn_reflns_limit_k_max 15
_diffrn_reflns_limit_k_min -15
_diffrn_reflns_limit_l_max 25
_diffrn_reflns_limit_l_min -25
_diffrn_reflns_number 23254
_diffrn_reflns_theta_full 36.31
_diffrn_reflns_theta_max 36.31
_diffrn_reflns_theta_min 1.93
_exptl_absorpt_coefficient_mu 1.628
_exptl_absorpt_correction_T_max 0.8138
_exptl_absorpt_correction_T_min 0.6108
_exptl_absorpt_correction_type multi-scan
_exptl_absorpt_process_details 'SADABS (Sheldrick, 2008)'
_exptl_crystal_colour green
_exptl_crystal_density_diffrn 1.758
_exptl_crystal_density_method 'not measured'
_exptl_crystal_description block
_exptl_crystal_F_000 820
_exptl_crystal_size_max 0.34
_exptl_crystal_size_mid 0.23
_exptl_crystal_size_min 0.13
_refine_diff_density_max 0.693
_refine_diff_density_min -0.554
_refine_diff_density_rms 0.093
_refine_ls_extinction_method none
_refine_ls_goodness_of_fit_ref 1.024
_refine_ls_hydrogen_treatment constr
_refine_ls_matrix_type full
_refine_ls_number_parameters 210
_refine_ls_number_reflns 7238
_refine_ls_number_restraints 0
_refine_ls_restrained_S_all 1.024
_refine_ls_R_factor_all 0.0425
_refine_ls_R_factor_gt 0.0309
_refine_ls_shift/su_max 0.001
_refine_ls_shift/su_mean 0.000
_refine_ls_structure_factor_coef Fsqd
_refine_ls_weighting_details 'calc w=1/[\s^2^(Fo^2^)+(0.0405P)^2^+0.3262P] where P=(Fo^2^+2Fc^2^)/3'
_refine_ls_weighting_scheme calc
_refine_ls_wR_factor_gt 0.0765
_refine_ls_wR_factor_ref 0.0809
_reflns_number_gt 5948
_reflns_number_total 7238
_reflns_threshold_expression >2sigma(I)
_cod_data_source_file c0dt01527j.txt
_cod_data_source_block 10
_cod_depositor_comments
;

2018-03-13
Z value and formula fixed to values more according to usual
chemical conventions.                 miguel
;
_cod_original_formula_sum 'C22 H32 Cu2 N4 O16 S2'
_cod_original_formula_weight 799.72
_cod_original_formula_moiety 'C22 H28 Cu2 N4 O14 S2, 2(H2 O)'
_cod_original_formula_units_Z 2
_cod_original_cell_volume 1510.69(7)
_cod_original_sg_symbol_H-M 'P 21/n'
_cod_database_code 7015343

loop_
_symmetry_equiv_pos_as_xyz
'x, y, z'
'-x+1/2, y+1/2, -z+1/2'
'-x, -y, -z'
'x-1/2, -y-1/2, z-1/2'

loop_
_atom_site_label
_atom_site_type_symbol
_atom_site_fract_x
_atom_site_fract_y
_atom_site_fract_z
_atom_site_U_iso_or_equiv
_atom_site_adp_type
_atom_site_occupancy
_atom_site_symmetry_multiplicity
_atom_site_calc_flag
_atom_site_refinement_flags
_atom_site_disorder_assembly
_atom_site_disorder_group
Cu1 Cu 0.340426(12) 0.068631(16) 0.475937(10) 0.00937(4) Uani 1 1 d . . .
S1 S 0.43464(2) 0.19208(3) 0.667617(19) 0.00994(5) Uani 1 1 d . . .
O1 O 0.42426(8) 0.21345(10) 0.57040(6) 0.01256(15) Uani 1 1 d . . .
O2 O 0.48014(8) 0.32417(10) 0.71994(6) 0.01463(16) Uani 1 1 d . . .
O3 O 0.50564(8) 0.06254(10) 0.70834(6) 0.01446(16) Uani 1 1 d . . .
O4 O 0.25334(10) -0.50338(11) 0.44512(7) 0.02058(19) Uani 1 1 d . . .
O5 O 0.28139(8) -0.07474(9) 0.38194(6) 0.01245(15) Uani 1 1 d . . .
O6 O 0.17566(9) 0.21545(10) 0.40605(6) 0.01631(17) Uani 1 1 d . . .
H6O H 0.1212 0.1991 0.3572 0.024 Uiso 1 1 d R . .
H6P H 0.1957 0.3003 0.4168 0.024 Uiso 1 1 d R . .
O7 O 0.46397(8) 0.12812(10) 0.41823(6) 0.01259(15) Uani 1 1 d . . .
H7O H 0.4673 0.2215 0.4124 0.019 Uiso 1 1 d R . .
H7P H 0.4526 0.0888 0.3657 0.019 Uiso 1 1 d R . .
O8 O 0.46720(11) 0.41948(11) 0.39358(8) 0.0244(2) Uani 1 1 d . . .
H8O H 0.4189 0.4573 0.4170 0.037 Uiso 1 1 d R . .
H8P H 0.5019 0.4841 0.3727 0.037 Uiso 1 1 d R . .
N1 N 0.25290(9) -0.03151(11) 0.54742(7) 0.00992(16) Uani 1 1 d . . .
N2 N 0.22276(9) -0.16735(11) 0.54018(7) 0.01108(17) Uani 1 1 d . . .
C1 C 0.27925(10) 0.16109(13) 0.66303(8) 0.01031(18) Uani 1 1 d . . .
C2 C 0.23245(11) 0.24384(14) 0.71843(8) 0.0136(2) Uani 1 1 d . . .
H2 H 0.2810 0.3219 0.7539 0.016 Uiso 1 1 calc R . .
C3 C 0.11433(11) 0.21256(15) 0.72212(9) 0.0154(2) Uani 1 1 d . . .
H3 H 0.0811 0.2705 0.7588 0.018 Uiso 1 1 calc R . .
C4 C 0.04557(11) 0.09615(14) 0.67183(9) 0.0141(2) Uani 1 1 d . . .
H4 H -0.0335 0.0722 0.6763 0.017 Uiso 1 1 calc R . .
C5 C 0.09107(10) 0.01408(13) 0.61497(8) 0.01205(19) Uani 1 1 d . . .
H5 H 0.0424 -0.0642 0.5799 0.014 Uiso 1 1 calc R . .
C6 C 0.20804(10) 0.04655(12) 0.60936(8) 0.00979(18) Uani 1 1 d . . .
C7 C 0.23976(11) -0.25508(13) 0.47543(8) 0.01205(19) Uani 1 1 d . . .
C8 C 0.22174(12) -0.40982(14) 0.48982(9) 0.0158(2) Uani 1 1 d . . .
C9 C 0.16911(16) -0.45459(16) 0.56175(11) 0.0249(3) Uani 1 1 d . . .
H9A H 0.1402 -0.5559 0.5511 0.037 Uiso 1 1 calc R . .
H9B H 0.0980 -0.3912 0.5581 0.037 Uiso 1 1 calc R . .
H9C H 0.2347 -0.4459 0.6230 0.037 Uiso 1 1 calc R . .
C10 C 0.25520(10) -0.20475(13) 0.39229(8) 0.01162(19) Uani 1 1 d . . .
C11 C 0.22671(12) -0.29845(14) 0.30800(9) 0.0163(2) Uani 1 1 d . . .
H11A H 0.1968 -0.2371 0.2527 0.024 Uiso 1 1 calc R . .
H11B H 0.1614 -0.3695 0.3061 0.024 Uiso 1 1 calc R . .
H11C H 0.3033 -0.3499 0.3102 0.024 Uiso 1 1 calc R . .

loop_
_atom_site_aniso_label
_atom_site_aniso_U_11
_atom_site_aniso_U_22
_atom_site_aniso_U_33
_atom_site_aniso_U_23
_atom_site_aniso_U_13
_atom_site_aniso_U_12
Cu1 0.01005(6) 0.00875(7) 0.00895(7) -0.00119(4) 0.00293(5) -0.00127(4)
S1 0.00894(10) 0.01036(12) 0.00955(11) -0.00234(9) 0.00212(8) -0.00055(8)
O1 0.0140(3) 0.0132(4) 0.0103(4) -0.0021(3) 0.0041(3) -0.0038(3)
O2 0.0133(3) 0.0140(4) 0.0151(4) -0.0069(3) 0.0033(3) -0.0031(3)
O3 0.0128(3) 0.0152(4) 0.0133(4) 0.0002(3) 0.0022(3) 0.0044(3)
O4 0.0242(4) 0.0105(4) 0.0248(5) -0.0033(3) 0.0059(4) 0.0002(3)
O5 0.0135(3) 0.0110(4) 0.0120(4) -0.0023(3) 0.0035(3) -0.0012(3)
O6 0.0167(4) 0.0106(4) 0.0161(4) 0.0009(3) -0.0010(3) 0.0010(3)
O7 0.0146(3) 0.0116(4) 0.0124(4) -0.0011(3) 0.0058(3) -0.0009(3)
O8 0.0273(5) 0.0141(5) 0.0354(6) 0.0029(4) 0.0157(5) 0.0021(4)
N1 0.0102(3) 0.0085(4) 0.0101(4) -0.0006(3) 0.0025(3) -0.0007(3)
N2 0.0111(4) 0.0082(4) 0.0115(4) 0.0005(3) 0.0011(3) -0.0002(3)
C1 0.0097(4) 0.0108(5) 0.0099(4) -0.0004(3) 0.0027(3) -0.0001(3)
C2 0.0137(4) 0.0146(5) 0.0127(5) -0.0020(4) 0.0051(4) 0.0008(4)
C3 0.0144(5) 0.0184(6) 0.0148(5) -0.0003(4) 0.0069(4) 0.0034(4)
C4 0.0114(4) 0.0173(6) 0.0140(5) 0.0033(4) 0.0049(4) 0.0023(4)
C5 0.0104(4) 0.0128(5) 0.0121(5) 0.0023(4) 0.0030(4) 0.0000(4)
C6 0.0109(4) 0.0091(5) 0.0085(4) 0.0014(3) 0.0024(3) 0.0009(3)
C7 0.0124(4) 0.0089(5) 0.0124(5) -0.0016(3) 0.0015(4) -0.0005(3)
C8 0.0167(5) 0.0104(5) 0.0155(5) -0.0002(4) -0.0002(4) -0.0017(4)
C9 0.0388(8) 0.0149(6) 0.0210(7) 0.0002(5) 0.0109(6) -0.0087(6)
C10 0.0078(4) 0.0118(5) 0.0130(5) -0.0022(4) 0.0009(3) 0.0007(3)
C11 0.0177(5) 0.0147(5) 0.0146(5) -0.0052(4) 0.0034(4) -0.0007(4)

loop_
_atom_type_symbol
_atom_type_description
_atom_type_scat_dispersion_real
_atom_type_scat_dispersion_imag
_atom_type_scat_source
C C 0.0033 0.0016 'International Tables Vol C Tables 4.2.6.8 and 6.1.1.4'
H H 0.0000 0.0000 'International Tables Vol C Tables 4.2.6.8 and 6.1.1.4'
N N 0.0061 0.0033 'International Tables Vol C Tables 4.2.6.8 and 6.1.1.4'
O O 0.0106 0.0060 'International Tables Vol C Tables 4.2.6.8 and 6.1.1.4'
S S 0.1246 0.1234 'International Tables Vol C Tables 4.2.6.8 and 6.1.1.4'
Cu Cu 0.3201 1.2651 'International Tables Vol C Tables 4.2.6.8 and 6.1.1.4'

loop_
_geom_angle_atom_site_label_1
_geom_angle_atom_site_label_2
_geom_angle_atom_site_label_3
_geom_angle
_geom_angle_site_symmetry_1
_geom_angle_site_symmetry_3
_geom_angle_publ_flag
O5 Cu1 O1 171.85(4) . . yes
O5 Cu1 N1 89.91(4) . . yes
O1 Cu1 N1 95.96(4) . . yes
O5 Cu1 O7 87.54(4) . . yes
O1 Cu1 O7 85.29(4) . . yes
N1 Cu1 O7 164.37(4) . . yes
O5 Cu1 O6 92.25(4) . . yes
O1 Cu1 O6 93.07(4) . . yes
N1 Cu1 O6 92.93(4) . . yes
O7 Cu1 O6 102.57(4) . . yes
O2 S1 O3 114.22(5) . . ?
O2 S1 O1 110.04(5) . . ?
O3 S1 O1 112.46(5) . . ?
O2 S1 C1 108.04(5) . . ?
O3 S1 C1 106.18(6) . . ?
O1 S1 C1 105.34(5) . . ?
S1 O1 Cu1 120.88(5) . . ?
C10 O5 Cu1 126.54(8) . . ?
Cu1 O6 H6O 124.9 . . ?
Cu1 O6 H6P 110.6 . . ?
H6O O6 H6P 116.0 . . ?
Cu1 O7 H7O 112.5 . . ?
Cu1 O7 H7P 114.9 . . ?
H7O O7 H7P 108.4 . . ?
H8O O8 H8P 110.3 . . ?
N2 N1 C6 113.35(9) . . ?
N2 N1 Cu1 125.24(8) . . ?
C6 N1 Cu1 121.27(8) . . ?
N1 N2 C7 122.46(10) . . ?
C2 C1 C6 120.69(10) . . ?
C2 C1 S1 119.05(9) . . ?
C6 C1 S1 120.07(9) . . ?
C1 C2 C3 120.00(11) . . ?
C1 C2 H2 120.0 . . ?
C3 C2 H2 120.0 . . ?
C4 C3 C2 119.53(11) . . ?
C4 C3 H3 120.2 . . ?
C2 C3 H3 120.2 . . ?
C3 C4 C5 120.75(11) . . ?
C3 C4 H4 119.6 . . ?
C5 C4 H4 119.6 . . ?
C4 C5 C6 120.08(11) . . ?
C4 C5 H5 120.0 . . ?
C6 C5 H5 120.0 . . ?
C5 C6 C1 118.89(11) . . ?
C5 C6 N1 120.70(10) . . ?
C1 C6 N1 120.37(10) . . ?
N2 C7 C10 124.74(11) . . ?
N2 C7 C8 113.52(11) . . ?
C10 C7 C8 121.12(11) . . ?
O4 C8 C7 120.31(13) . . ?
O4 C8 C9 120.03(12) . . ?
C7 C8 C9 119.62(12) . . ?
C8 C9 H9A 109.5 . . ?
C8 C9 H9B 109.5 . . ?
H9A C9 H9B 109.5 . . ?
C8 C9 H9C 109.5 . . ?
H9A C9 H9C 109.5 . . ?
H9B C9 H9C 109.5 . . ?
O5 C10 C7 122.06(11) . . ?
O5 C10 C11 114.88(11) . . ?
C7 C10 C11 122.70(11) . . ?
C10 C11 H11A 109.5 . . ?
C10 C11 H11B 109.5 . . ?
H11A C11 H11B 109.5 . . ?
C10 C11 H11C 109.5 . . ?
H11A C11 H11C 109.5 . . ?
H11B C11 H11C 109.5 . . ?

loop_
_geom_bond_atom_site_label_1
_geom_bond_atom_site_label_2
_geom_bond_distance
_geom_bond_site_symmetry_2
_geom_bond_publ_flag
Cu1 O5 1.9001(9) . yes
Cu1 O1 1.9560(9) . yes
Cu1 N1 1.9616(10) . yes
Cu1 O7 1.9908(9) . yes
Cu1 O6 2.2462(9) . yes
S1 O2 1.4478(9) . ?
S1 O3 1.4489(9) . ?
S1 O1 1.4837(9) . ?
S1 C1 1.7636(11) . ?
O4 C8 1.2346(17) . ?
O5 C10 1.2536(15) . ?
O6 H6O 0.8040 . ?
O6 H6P 0.8118 . ?
O7 H7O 0.8640 . ?
O7 H7P 0.8577 . ?
O8 H8O 0.8345 . ?
O8 H8P 0.8381 . ?
N1 N2 1.2868(14) . ?
N1 C6 1.4301(15) . ?
N2 C7 1.3539(15) . ?
C1 C2 1.3869(16) . ?
C1 C6 1.4043(16) . ?
C2 C3 1.3927(17) . ?
C2 H2 0.9500 . ?
C3 C4 1.3875(18) . ?
C3 H3 0.9500 . ?
C4 C5 1.3920(17) . ?
C4 H4 0.9500 . ?
C5 C6 1.3939(15) . ?
C5 H5 0.9500 . ?
C7 C10 1.4385(17) . ?
C7 C8 1.4630(17) . ?
C8 C9 1.499(2) . ?
C9 H9A 0.9800 . ?
C9 H9B 0.9800 . ?
C9 H9C 0.9800 . ?
C10 C11 1.5010(17) . ?
C11 H11A 0.9800 . ?
C11 H11B 0.9800 . ?
C11 H11C 0.9800 . ?

loop_
_geom_hbond_atom_site_label_D
_geom_hbond_atom_site_label_H
_geom_hbond_atom_site_label_A
_geom_hbond_distance_DH
_geom_hbond_distance_HA
_geom_hbond_distance_DA
_geom_hbond_angle_DHA
_geom_hbond_site_symmetry_A
_geom_hbond_publ_flag
O6 H6O O2 0.80 2.17 2.9718(13) 174.0 4_565 yes
O6 H6P O4 0.81 1.91 2.7241(14) 176.5 1_565 yes
O7 H7O O8 0.86 1.84 2.7027(14) 176.8 . yes
O7 H7P O3 0.86 1.97 2.7422(13) 150.1 3_656 yes
O7 H7P S1 0.86 3.00 3.5813(9) 126.6 3_656 yes
O8 H8O O4 0.83 2.11 2.9022(15) 159.3 1_565 yes
O8 H8P O2 0.84 2.33 3.1215(14) 158.5 3_666 yes
